data_7712577
loop_
_publ_author_name
'Fan, Liubing'
'Hao, Shiqiang'
'He, Shihui'
'Zhang, Xusheng'
'Li, Mingyang'
'Wolverton, Chris M.'
'Zhao, Jing'
'Liu, Quanlin'

_publ_section_title
;
 Luminescent Hybrid Halides with Various Centering Metal Cations (Zn, Cd
 and Pb) and Diverse Structures
;
_journal_name_full 'Dalton Transactions'
_journal_paper_doi 10.1039/D2DT04067K
_journal_year 2023
_chemical_formula_moiety 'Br4 Zn, 2(C10 H22 N)'
_chemical_formula_sum 'C20 H44 Br4 N2 Zn'
_chemical_formula_weight 697.58
_space_group_crystal_system monoclinic
_space_group_IT_number 14
_space_group_name_Hall '-P 2ybc'
_space_group_name_H-M_alt 'P 1 21/c 1'
_atom_sites_solution_hydrogens geom
_audit_creation_date 2020-12-29
_audit_creation_method
;
Olex2 1.2
(compiled 2018.05.29 svn.r3508 for OlexSys, GUI svn.r5506)
;
_audit_update_record
;
2022-12-06 deposited with the CCDC.	2023-03-07 downloaded from the CCDC.
;
_cell_angle_alpha 90
_cell_angle_beta 111.10
_cell_angle_gamma 90
_cell_formula_units_Z 4
_cell_length_a 16.333
_cell_length_b 10.519
_cell_length_c 16.915
_cell_measurement_reflns_used 9917
_cell_measurement_temperature 293(2)
_cell_measurement_theta_max 26.41
_cell_measurement_theta_min 2.91
_cell_volume 2711.268
_computing_cell_refinement 'SAINT v8.37A (Bruker, 2015)'
_computing_data_reduction 'SAINT v8.37A (Bruker, 2015)'
_computing_molecular_graphics 'Olex2 (Dolomanov et al., 2009)'
_computing_publication_material 'Olex2 (Dolomanov et al., 2009)'
_computing_structure_refinement 'XL (Sheldrick, 2008)'
_diffrn_ambient_temperature 293(2)
_diffrn_measured_fraction_theta_full 0.999
_diffrn_measured_fraction_theta_max 0.999
_diffrn_measurement_device_type 'Bruker APEX-II CCD'
_diffrn_measurement_method '\f and \w scans'
_diffrn_radiation_type MoK\a
_diffrn_radiation_wavelength 0.71069
_diffrn_reflns_av_R_equivalents 0.0402
_diffrn_reflns_av_unetI/netI 0.0202
_diffrn_reflns_Laue_measured_fraction_full 0.999
_diffrn_reflns_Laue_measured_fraction_max 0.999
_diffrn_reflns_limit_h_max 20
_diffrn_reflns_limit_h_min -20
_diffrn_reflns_limit_k_max 13
_diffrn_reflns_limit_k_min -13
_diffrn_reflns_limit_l_max 20
_diffrn_reflns_limit_l_min -21
_diffrn_reflns_number 45764
_diffrn_reflns_point_group_measured_fraction_full 0.999
_diffrn_reflns_point_group_measured_fraction_max 0.999
_diffrn_reflns_theta_full 25.240
_diffrn_reflns_theta_max 26.406
_diffrn_reflns_theta_min 2.327
_exptl_absorpt_coefficient_mu 6.810
_exptl_absorpt_correction_T_max 0.0276
_exptl_absorpt_correction_T_min 0.0089
_exptl_absorpt_correction_type none
_exptl_absorpt_process_details
;
SADABS-2016/2 (Bruker,2016/2) was used for absorption correction.
wR2(int) was 0.1072 before and 0.0522 after correction.
The Ratio of minimum to maximum transmission is 0.3225.
The \l/2 correction factor is Not present.
;
_exptl_crystal_colour white
_exptl_crystal_density_diffrn 1.709
_exptl_crystal_description block
_exptl_crystal_F_000 1392
_exptl_crystal_size_max 0.5
_exptl_crystal_size_mid 0.5
_exptl_crystal_size_min 0.5
_refine_diff_density_max 0.352
_refine_diff_density_min -0.416
_refine_diff_density_rms 0.074
_refine_ls_extinction_method none
_refine_ls_goodness_of_fit_ref 1.032
_refine_ls_hydrogen_treatment constr
_refine_ls_matrix_type full
_refine_ls_number_parameters 248
_refine_ls_number_reflns 5560
_refine_ls_number_restraints 0
_refine_ls_restrained_S_all 1.032
_refine_ls_R_factor_all 0.0281
_refine_ls_R_factor_gt 0.0217
_refine_ls_shift/su_max 0.002
_refine_ls_shift/su_mean 0.000
_refine_ls_structure_factor_coef Fsqd
_refine_ls_weighting_details 'w=1/[\s^2^(Fo^2^)+(0.0279P)^2^+0.5824P] where P=(Fo^2^+2Fc^2^)/3'
_refine_ls_weighting_scheme calc
_refine_ls_wR_factor_gt 0.0502
_refine_ls_wR_factor_ref 0.0527
_reflns_Friedel_coverage 0.000
_reflns_number_gt 4812
_reflns_number_total 5560
_reflns_threshold_expression 'I > 2\s(I)'
_cod_data_source_file d2dt04067k2.cif
_cod_data_source_block p2-c
_cod_original_cell_volume 2711.1
_cod_database_code 7712577
_shelx_shelxl_version_number 2014/7
_shelx_space_group_comment
;
The symmetry employed for this shelxl refinement is uniquely defined
by the following loop, which should always be used as a source of
symmetry information in preference to the above space-group names.
They are only intended as comments.
;
_olex2_refinement_description
;
1. Fixed Uiso
 At 1.2 times of:
  All C(H,H) groups
 At 1.5 times of:
  All C(H,H,H) groups
2.a Secondary CH2 refined with riding coordinates:
 C2(H2A,H2B), C3(H3A,H3B), C4(H4A,H4B), C5(H5A,H5B), C6(H6A,H6B), C7(H7A,H7B),
 C8(H8A,H8B), C9(H9A,H9B), C11(H11A,H11B), C12(H12A,H12B), C13(H13A,H13B),
 C15(H15A,H15B), C16(H16A,H16B), C17(H17A,H17B), C18(H18A,H18B), C19(H19A,H19B)
2.b Idealised Me refined as rotating group:
 C1(H1A,H1B,H1C), C4AA(H4AA,H4AB,H4AC), C10(H10A,H10B,H10C), C14(H14A,H14B,H14C)
;
_olex2_submission_special_instructions 'No special instructions were received'

loop_
_space_group_symop_operation_xyz
'x, y, z'
'-x, y+1/2, -z+1/2'
'-x, -y, -z'
'x, -y-1/2, z-1/2'

loop_
_atom_site_label
_atom_site_type_symbol
_atom_site_fract_x
_atom_site_fract_y
_atom_site_fract_z
_atom_site_U_iso_or_equiv
_atom_site_adp_type
_atom_site_occupancy
_atom_site_site_symmetry_order
_atom_site_calc_flag
_atom_site_refinement_flags_posn
_atom_site_refinement_flags_adp
_atom_site_refinement_flags_occupancy
_atom_site_disorder_assembly
_atom_site_disorder_group
Br1 Br 0.61691(2) 0.96238(2) 0.15272(2) 0.03689(6) Uani 1 1 d . . . . .
Br2 Br 0.73319(2) 1.29023(2) 0.21533(2) 0.03794(6) Uani 1 1 d . . . . .
Br3 Br 0.85276(2) 1.01728(2) 0.14892(2) 0.03558(6) Uani 1 1 d . . . . .
Br4 Br 0.82072(2) 0.99269(2) 0.36994(2) 0.03933(7) Uani 1 1 d . . . . .
Zn1 Zn 0.75596(2) 1.06259(2) 0.22567(2) 0.03008(7) Uani 1 1 d . . . . .
N1 N 0.89756(12) 0.56062(18) 0.15975(13) 0.0343(4) Uani 1 1 d . . . . .
C1 C 1.04078(18) 0.8357(3) -0.00179(17) 0.0480(6) Uani 1 1 d . . . . .
H1A H 0.9861 0.8507 -0.0474 0.072 Uiso 1 1 calc GR . . . .
H1B H 1.0695 0.7636 -0.0151 0.072 Uiso 1 1 calc GR . . . .
H1C H 1.0776 0.9093 0.0060 0.072 Uiso 1 1 calc GR . . . .
C2 C 1.02357(16) 0.8094(2) 0.07901(15) 0.0363(5) Uani 1 1 d . . . . .
H2A H 0.9983 0.8847 0.0943 0.044 Uiso 1 1 calc R . . . .
H2B H 1.0789 0.7921 0.1245 0.044 Uiso 1 1 calc R . . . .
C3 C 0.96194(16) 0.6976(2) 0.07052(16) 0.0378(5) Uani 1 1 d . . . . .
H3A H 0.9050 0.7162 0.0279 0.045 Uiso 1 1 calc R . . . .
H3B H 0.9853 0.6224 0.0530 0.045 Uiso 1 1 calc R . . . .
C4 C 0.95262(15) 0.6740(2) 0.15505(15) 0.0339(5) Uani 1 1 d . . . . .
H4A H 0.9273 0.7494 0.1702 0.041 Uiso 1 1 calc R . . . .
H4B H 1.0109 0.6632 0.1975 0.041 Uiso 1 1 calc R . . . .
C4AA C 0.93691(19) 0.4427(2) 0.1388(2) 0.0478(7) Uani 1 1 d . . . . .
H4AA H 0.9983 0.4395 0.1727 0.072 Uiso 1 1 calc GR . . . .
H4AB H 0.9296 0.4437 0.0799 0.072 Uiso 1 1 calc GR . . . .
H4AC H 0.9081 0.3694 0.1504 0.072 Uiso 1 1 calc GR . . . .
C5 C 0.80333(15) 0.5693(2) 0.10035(15) 0.0359(5) Uani 1 1 d . . . . .
H5A H 0.7744 0.4888 0.1007 0.043 Uiso 1 1 calc R . . . .
H5B H 0.8019 0.5836 0.0432 0.043 Uiso 1 1 calc R . . . .
C6 C 0.75308(16) 0.6742(2) 0.12354(15) 0.0373(5) Uani 1 1 d . . . . .
H6A H 0.6926 0.6729 0.0847 0.045 Uiso 1 1 calc R . . . .
H6B H 0.7782 0.7557 0.1177 0.045 Uiso 1 1 calc R . . . .
C7 C 0.75553(15) 0.6598(2) 0.21376(15) 0.0377(5) Uani 1 1 d . . . . .
H7A H 0.7249 0.5828 0.2185 0.045 Uiso 1 1 calc R . . . .
H7B H 0.7262 0.7315 0.2282 0.045 Uiso 1 1 calc R . . . .
C8 C 0.85029(16) 0.6536(3) 0.27461(16) 0.0411(6) Uani 1 1 d . . . . .
H8A H 0.8788 0.7343 0.2743 0.049 Uiso 1 1 calc R . . . .
H8B H 0.8516 0.6385 0.3316 0.049 Uiso 1 1 calc R . . . .
C9 C 0.89979(16) 0.5483(2) 0.24979(16) 0.0379(5) Uani 1 1 d . . . . .
H9A H 0.9604 0.5491 0.2884 0.045 Uiso 1 1 calc R . . . .
H9B H 0.8746 0.4671 0.2559 0.045 Uiso 1 1 calc R . . . .
N2 N 0.36746(12) 0.81854(18) 0.07229(12) 0.0328(4) Uani 1 1 d . . . . .
C10 C 0.3789(2) 1.2492(3) 0.1061(2) 0.0691(9) Uani 1 1 d . . . . .
H10A H 0.4159 1.2133 0.0788 0.104 Uiso 1 1 calc GR . . . .
H10B H 0.4103 1.2522 0.1662 0.104 Uiso 1 1 calc GR . . . .
H10C H 0.3621 1.3337 0.0852 0.104 Uiso 1 1 calc GR . . . .
C11 C 0.29807(18) 1.1682(2) 0.08757(18) 0.0463(6) Uani 1 1 d . . . . .
H11A H 0.2652 1.1705 0.0271 0.056 Uiso 1 1 calc R . . . .
H11B H 0.2615 1.2056 0.1156 0.056 Uiso 1 1 calc R . . . .
C12 C 0.3154(2) 1.0299(2) 0.11507(19) 0.0469(6) Uani 1 1 d . . . . .
H12A H 0.3522 1.0259 0.1746 0.056 Uiso 1 1 calc R . . . .
H12B H 0.2603 0.9877 0.1078 0.056 Uiso 1 1 calc R . . . .
C13 C 0.36067(16) 0.9624(2) 0.06258(15) 0.0345(5) Uani 1 1 d . . . . .
H13A H 0.4195 0.9967 0.0777 0.041 Uiso 1 1 calc R . . . .
H13B H 0.3292 0.9821 0.0033 0.041 Uiso 1 1 calc R . . . .
C14 C 0.27699(16) 0.7616(3) 0.04307(18) 0.0454(6) Uani 1 1 d . . . . .
H14A H 0.2430 0.7942 -0.0120 0.068 Uiso 1 1 calc GR . . . .
H14B H 0.2490 0.7834 0.0824 0.068 Uiso 1 1 calc GR . . . .
H14C H 0.2812 0.6708 0.0402 0.068 Uiso 1 1 calc GR . . . .
C15 C 0.41668(17) 0.7734(2) 0.01672(15) 0.0378(5) Uani 1 1 d . . . . .
H15A H 0.3809 0.7895 -0.0421 0.045 Uiso 1 1 calc R . . . .
H15B H 0.4702 0.8227 0.0300 0.045 Uiso 1 1 calc R . . . .
C16 C 0.44005(19) 0.6336(3) 0.02731(18) 0.0482(6) Uani 1 1 d . . . . .
H16A H 0.4755 0.6124 -0.0062 0.058 Uiso 1 1 calc R . . . .
H16B H 0.3868 0.5833 0.0066 0.058 Uiso 1 1 calc R . . . .
C17 C 0.49054(18) 0.6010(3) 0.11979(18) 0.0467(6) Uani 1 1 d . . . . .
H17A H 0.5008 0.5100 0.1256 0.056 Uiso 1 1 calc R . . . .
H17B H 0.5470 0.6434 0.1389 0.056 Uiso 1 1 calc R . . . .
C18 C 0.43880(16) 0.6426(2) 0.17388(17) 0.0425(6) Uani 1 1 d . . . . .
H18A H 0.3846 0.5945 0.1579 0.051 Uiso 1 1 calc R . . . .
H18B H 0.4725 0.6248 0.2330 0.051 Uiso 1 1 calc R . . . .
C19 C 0.41802(15) 0.7828(2) 0.16315(15) 0.0355(5) Uani 1 1 d . . . . .
H19A H 0.3840 0.8061 0.1976 0.043 Uiso 1 1 calc R . . . .
H19B H 0.4724 0.8307 0.1834 0.043 Uiso 1 1 calc R . . . .

loop_
_atom_site_aniso_label
_atom_site_aniso_U_11
_atom_site_aniso_U_22
_atom_site_aniso_U_33
_atom_site_aniso_U_23
_atom_site_aniso_U_13
_atom_site_aniso_U_12
Br1 0.02988(11) 0.03821(13) 0.04157(14) -0.00180(10) 0.01165(10) -0.00628(9)
Br2 0.04538(13) 0.02899(12) 0.04263(14) 0.00014(9) 0.01969(11) -0.00283(9)
Br3 0.03019(11) 0.04236(13) 0.03607(13) -0.00040(10) 0.01420(10) 0.00067(9)
Br4 0.04294(13) 0.04243(14) 0.03114(12) 0.00433(10) 0.01155(10) 0.00255(10)
Zn1 0.02926(13) 0.03048(13) 0.03068(14) 0.00031(10) 0.01102(11) -0.00192(10)
N1 0.0323(10) 0.0306(10) 0.0400(11) -0.0002(8) 0.0133(9) -0.0014(8)
C1 0.0489(15) 0.0563(16) 0.0436(15) 0.0032(12) 0.0224(13) -0.0025(12)
C2 0.0363(12) 0.0364(12) 0.0367(13) 0.0017(10) 0.0137(10) 0.0001(10)
C3 0.0377(12) 0.0387(13) 0.0375(13) -0.0020(10) 0.0143(11) -0.0044(10)
C4 0.0338(11) 0.0311(11) 0.0360(12) -0.0012(9) 0.0116(10) -0.0036(9)
C4AA 0.0501(15) 0.0298(12) 0.0706(19) -0.0033(12) 0.0302(15) 0.0019(11)
C5 0.0351(12) 0.0385(12) 0.0321(12) -0.0017(10) 0.0096(10) -0.0060(10)
C6 0.0324(11) 0.0418(13) 0.0333(13) 0.0060(10) 0.0063(10) 0.0006(10)
C7 0.0370(12) 0.0401(13) 0.0381(13) 0.0053(10) 0.0162(11) 0.0059(10)
C8 0.0403(13) 0.0505(15) 0.0337(13) 0.0018(11) 0.0148(11) -0.0044(11)
C9 0.0318(12) 0.0427(13) 0.0353(13) 0.0079(10) 0.0073(10) 0.0006(10)
N2 0.0300(9) 0.0352(10) 0.0312(10) 0.0016(8) 0.0087(8) -0.0027(8)
C10 0.066(2) 0.0444(17) 0.079(2) -0.0005(16) 0.0045(18) -0.0021(15)
C11 0.0541(16) 0.0448(14) 0.0429(15) 0.0045(12) 0.0210(13) 0.0098(12)
C12 0.0593(17) 0.0439(14) 0.0467(15) 0.0057(12) 0.0302(14) 0.0082(12)
C13 0.0358(12) 0.0355(12) 0.0327(12) 0.0035(9) 0.0129(10) -0.0005(10)
C14 0.0315(12) 0.0477(15) 0.0495(16) 0.0050(12) 0.0058(11) -0.0080(11)
C15 0.0438(13) 0.0377(13) 0.0327(12) -0.0034(10) 0.0149(11) -0.0021(10)
C16 0.0581(16) 0.0412(14) 0.0488(16) -0.0034(12) 0.0236(14) 0.0013(12)
C17 0.0473(14) 0.0386(14) 0.0524(16) 0.0028(12) 0.0156(13) 0.0053(11)
C18 0.0400(13) 0.0411(13) 0.0421(14) 0.0092(11) 0.0096(11) -0.0010(11)
C19 0.0349(12) 0.0422(13) 0.0297(12) 0.0032(10) 0.0119(10) -0.0005(10)

loop_
_atom_type_symbol
_atom_type_description
_atom_type_scat_dispersion_real
_atom_type_scat_dispersion_imag
_atom_type_scat_source
C C 0.0033 0.0016 'International Tables Vol C Tables 4.2.6.8 and 6.1.1.4'
H H 0.0000 0.0000 'International Tables Vol C Tables 4.2.6.8 and 6.1.1.4'
Br Br -0.2901 2.4595 'International Tables Vol C Tables 4.2.6.8 and 6.1.1.4'
N N 0.0061 0.0033 'International Tables Vol C Tables 4.2.6.8 and 6.1.1.4'
Zn Zn 0.2839 1.4301 'International Tables Vol C Tables 4.2.6.8 and 6.1.1.4'

loop_
_geom_angle_atom_site_label_1
_geom_angle_atom_site_label_2
_geom_angle_atom_site_label_3
_geom_angle
_geom_angle_site_symmetry_1
_geom_angle_site_symmetry_3
_geom_angle_publ_flag
Br1 Zn1 Br2 107.742(13) . . ?
Br1 Zn1 Br3 108.451(13) . . ?
Br2 Zn1 Br3 105.569(12) . . ?
Br4 Zn1 Br1 112.141(13) . . ?
Br4 Zn1 Br2 112.135(13) . . ?
Br4 Zn1 Br3 110.513(13) . . ?
C4 N1 C9 108.68(18) . . ?
C4AA N1 C4 109.08(18) . . ?
C4AA N1 C5 108.35(19) . . ?
C4AA N1 C9 108.06(19) . . ?
C5 N1 C4 113.63(18) . . ?
C5 N1 C9 108.91(18) . . ?
C1 C2 C3 112.8(2) . . ?
C4 C3 C2 109.1(2) . . ?
C3 C4 N1 116.33(19) . . ?
N1 C5 C6 113.03(19) . . ?
C5 C6 C7 111.6(2) . . ?
C6 C7 C8 109.66(19) . . ?
C9 C8 C7 111.0(2) . . ?
N1 C9 C8 113.18(19) . . ?
C14 N2 C13 109.63(18) . . ?
C14 N2 C15 110.44(19) . . ?
C14 N2 C19 110.40(18) . . ?
C15 N2 C13 106.17(17) . . ?
C19 N2 C13 110.48(18) . . ?
C19 N2 C15 109.64(18) . . ?
C10 C11 C12 115.1(2) . . ?
C13 C12 C11 110.1(2) . . ?
C12 C13 N2 115.66(19) . . ?
C16 C15 N2 113.4(2) . . ?
C15 C16 C17 111.2(2) . . ?
C18 C17 C16 110.0(2) . . ?
C19 C18 C17 111.1(2) . . ?
N2 C19 C18 112.5(2) . . ?

loop_
_geom_bond_atom_site_label_1
_geom_bond_atom_site_label_2
_geom_bond_distance
_geom_bond_site_symmetry_2
_geom_bond_publ_flag
Br1 Zn1 2.4029(3) . ?
Br2 Zn1 2.4199(3) . ?
Br3 Zn1 2.4269(3) . ?
Br4 Zn1 2.3991(3) . ?
N1 C4 1.513(3) . ?
N1 C4AA 1.496(3) . ?
N1 C5 1.508(3) . ?
N1 C9 1.516(3) . ?
C1 C2 1.517(3) . ?
C2 C3 1.521(3) . ?
C3 C4 1.512(3) . ?
C5 C6 1.509(3) . ?
C6 C7 1.520(3) . ?
C7 C8 1.521(3) . ?
C8 C9 1.516(3) . ?
N2 C13 1.522(3) . ?
N2 C14 1.504(3) . ?
N2 C15 1.516(3) . ?
N2 C19 1.507(3) . ?
C10 C11 1.506(4) . ?
C11 C12 1.523(4) . ?
C12 C13 1.521(3) . ?
C15 C16 1.514(3) . ?
C16 C17 1.522(4) . ?
C17 C18 1.517(4) . ?
C18 C19 1.509(3) . ?
